data_4343411
loop_
_publ_author_name
'Thu\'ery, Pierre'
'Harrowfield, Jack'

_publ_section_title
;
 Uranyl Ion Complexes with 1,1'-Biphenyl-2,2',6,6'-tetracarboxylic Acid:
 Structural and Spectroscopic Studies of One- to Three-Dimensional
 Assemblies.
;
_journal_issue 13
_journal_name_full 'Inorganic chemistry'
_journal_page_first 6296
_journal_page_last 6305
_journal_paper_doi 10.1021/acs.inorgchem.5b00596
_journal_volume 54
_journal_year 2015
_chemical_formula_sum 'C16 H10 Cu O12 U'
_chemical_formula_weight 695.81
_space_group_crystal_system orthorhombic
_space_group_IT_number 61
_space_group_name_Hall '-P 2ac 2ab'
_space_group_name_H-M_alt 'P b c a'
_symmetry_space_group_name_Hall '-P 2ac 2ab'
_symmetry_space_group_name_H-M 'P b c a'
_atom_sites_solution_hydrogens mixed
_audit_creation_method SHELXL-2014
_cell_angle_alpha 90
_cell_angle_beta 90
_cell_angle_gamma 90
_cell_formula_units_Z 8
_cell_length_a 16.1517(5)
_cell_length_b 15.3424(4)
_cell_length_c 16.5323(5)
_cell_measurement_reflns_used 141032
_cell_measurement_temperature 150(2)
_cell_measurement_theta_max 25.68
_cell_measurement_theta_min 2.46
_cell_volume 4096.8(2)
_computing_cell_refinement 'HKL2000 (Otwinowski & Minor, 1997)'
_computing_data_collection 'COLLECT (Nonius, 1998)'
_computing_data_reduction 'HKL2000 (Otwinowski & Minor, 1997)'
_computing_molecular_graphics 'SHELXTL (Sheldrick, 2008)'
_computing_publication_material 'SHELXTL (Sheldrick, 2008); PLATON (Spek, 2003)'
_computing_structure_refinement 'SHELXL (Sheldrick, 2015)'
_computing_structure_solution 'SHELXT (Sheldrick, 2015)'
_diffrn_ambient_temperature 150(2)
_diffrn_measured_fraction_theta_full 0.996
_diffrn_measured_fraction_theta_max 0.997
_diffrn_measurement_device_type 'Nonius Kappa-CCD area-detector diffractometer'
_diffrn_measurement_method 'two \f and seven \w scans with 1\% steps (1042 frames)'
_diffrn_radiation_monochromator graphite
_diffrn_radiation_source 'fine-focus sealed tube'
_diffrn_radiation_type MoK\a
_diffrn_radiation_wavelength 0.71073
_diffrn_reflns_av_R_equivalents 0.0209
_diffrn_reflns_av_unetI/netI 0.0247
_diffrn_reflns_laue_measured_fraction_full 0.996
_diffrn_reflns_laue_measured_fraction_max 0.997
_diffrn_reflns_limit_h_max 19
_diffrn_reflns_limit_h_min -19
_diffrn_reflns_limit_k_max 18
_diffrn_reflns_limit_k_min -18
_diffrn_reflns_limit_l_max 20
_diffrn_reflns_limit_l_min -20
_diffrn_reflns_number 141032
_diffrn_reflns_point_group_measured_fraction_full 0.996
_diffrn_reflns_point_group_measured_fraction_max 0.997
_diffrn_reflns_theta_full 25.242
_diffrn_reflns_theta_max 25.679
_diffrn_reflns_theta_min 2.464
_diffrn_standards_decay_% 0
_diffrn_standards_interval_time 0
_diffrn_standards_number 0
_exptl_absorpt_coefficient_mu 8.994
_exptl_absorpt_correction_T_max 0.764
_exptl_absorpt_correction_T_min 0.562
_exptl_absorpt_correction_type multi-scan
_exptl_absorpt_process_details 'SCALEPACK (Otwinowski & Minor, 1997)'
_exptl_crystal_colour 'translucent light yellow'
_exptl_crystal_density_diffrn 2.256
_exptl_crystal_description lath
_exptl_crystal_F_000 2584
_exptl_crystal_size_max 0.15
_exptl_crystal_size_mid 0.07
_exptl_crystal_size_min 0.03
_refine_diff_density_max 1.911
_refine_diff_density_min -2.347
_refine_diff_density_rms 0.222
_refine_ls_extinction_method none
_refine_ls_goodness_of_fit_ref 1.057
_refine_ls_hydrogen_treatment constr
_refine_ls_matrix_type full
_refine_ls_number_parameters 316
_refine_ls_number_reflns 3880
_refine_ls_number_restraints 173
_refine_ls_restrained_S_all 1.084
_refine_ls_R_factor_all 0.0787
_refine_ls_R_factor_gt 0.0641
_refine_ls_shift/su_max 0.001
_refine_ls_shift/su_mean 0.000
_refine_ls_structure_factor_coef Fsqd
_refine_ls_weighting_details 'w=1/[\s^2^(Fo^2^)+(0.0842P)^2^+58.0394P] where P=(Fo^2^+2Fc^2^)/3'
_refine_ls_weighting_scheme calc
_refine_ls_wR_factor_gt 0.1675
_refine_ls_wR_factor_ref 0.1764
_reflns_Friedel_coverage 0.000
_reflns_number_gt 3171
_reflns_number_total 3880
_reflns_threshold_expression 'I > 2\s(I)'
_cod_data_source_file ic5b00596_si_002.cif
_cod_data_source_block 4
_cod_depositor_comments 'Adding full bibliography for 4343408--4343413.cif.'
_cod_database_code 4343411
_shelx_space_group_comment
;
The symmetry employed for this shelxl refinement is uniquely defined
by the following loop, which should always be used as a source of
symmetry information in preference to the above space-group names.
They are only intended as comments.
;
_shelxl_version_number 2014-3

loop_
_space_group_symop_operation_xyz
'x, y, z'
'-x+1/2, -y, z+1/2'
'-x, y+1/2, -z+1/2'
'x+1/2, -y+1/2, -z'
'-x, -y, -z'
'x-1/2, y, -z-1/2'
'x, -y-1/2, z-1/2'
'-x-1/2, y-1/2, z'

loop_
_atom_site_label
_atom_site_type_symbol
_atom_site_fract_x
_atom_site_fract_y
_atom_site_fract_z
_atom_site_U_iso_or_equiv
_atom_site_adp_type
_atom_site_occupancy
_atom_site_site_symmetry_order
_atom_site_calc_flag
_atom_site_refinement_flags_posn
_atom_site_refinement_flags_adp
_atom_site_refinement_flags_occupancy
U1 U 0.51178(3) 0.64102(3) 0.38074(2) 0.0482(2) Uani 1 1 d . . .
Cu1A Cu 0.5209(3) 0.9211(3) 0.3624(4) 0.0723(13) Uani 0.5 1 d . . P
Cu1B Cu 0.4726(4) 0.9255(3) 0.3736(3) 0.0819(16) Uani 0.5 1 d . . P
O1 O 0.4026(8) 0.6366(7) 0.3886(6) 0.083(3) Uani 1 1 d . . .
O2 O 0.6203(6) 0.6476(5) 0.3749(5) 0.063(2) Uani 1 1 d . . .
O3 O 0.5040(7) 0.7662(6) 0.4622(5) 0.071(3) Uani 1 1 d . . .
O4 O 0.5757(9) 0.8883(7) 0.4595(7) 0.096(3) Uani 1 1 d . U .
O5A O 0.5019(7) 0.7140(11) 0.7881(9) 0.079(4) Uani 0.5 1 d D U P
O6A O 0.5979(12) 0.6115(9) 0.7940(10) 0.089(4) Uani 0.5 1 d D U P
O5B O 0.5223(10) 0.7344(9) 0.8034(9) 0.073(4) Uani 0.5 1 d D U P
O6B O 0.5666(14) 0.6018(7) 0.7788(10) 0.090(4) Uani 0.5 1 d D U P
O7 O 0.5287(5) 0.5884(4) 0.5174(5) 0.0476(18) Uani 1 1 d . . .
O8 O 0.4760(7) 0.5143(6) 0.6221(5) 0.067(3) Uani 1 1 d . . .
O9 O 0.4647(9) 0.9499(7) 0.6225(6) 0.086(3) Uani 1 1 d . U .
O10 O 0.4964(7) 0.9026(7) 0.7433(5) 0.084(4) Uani 1 1 d . . .
O11 O 0.3978(12) 0.9408(9) 0.2967(11) 0.064(5) Uani 0.5 1 d . . P
O12 O 0.3867(18) 0.9360(15) 0.4592(12) 0.105(8) Uani 0.5 1 d . U P
O13 O 0.2253(18) 0.9609(18) 0.4762(18) 0.131(10) Uani 0.5 1 d . U P
H13A H 0.2751 0.9520 0.4955 0.157 Uiso 0.5 1 d R U P
H13B H 0.2230 0.9756 0.4202 0.157 Uiso 0.5 1 d R U P
O14 O 0.2441(17) 1.0123(14) 0.2924(14) 0.095(7) Uani 0.5 1 d . U P
H14A H 0.2797 1.0055 0.2534 0.114 Uiso 0.5 1 d R U P
H14B H 0.1836 1.0066 0.2843 0.114 Uiso 0.5 1 d R U P
C1 C 0.5636(11) 0.7469(8) 0.6263(7) 0.067(2) Uani 1 1 d . U .
C2 C 0.6061(11) 0.7874(8) 0.5632(8) 0.073(2) Uani 1 1 d . U .
C3 C 0.6921(12) 0.7947(10) 0.5673(10) 0.085(3) Uani 1 1 d . U .
H3 H 0.7205 0.8266 0.5267 0.102 Uiso 1 1 calc R U .
C4 C 0.7345(14) 0.7585(11) 0.6259(9) 0.090(3) Uani 1 1 d . U .
H4 H 0.7933 0.7596 0.6234 0.108 Uiso 1 1 calc R U .
C5 C 0.6975(12) 0.7196(10) 0.6896(9) 0.084(3) Uani 1 1 d . U .
H5 H 0.7290 0.6952 0.7325 0.101 Uiso 1 1 calc R U .
C6 C 0.6120(9) 0.7168(7) 0.6898(6) 0.074(2) Uani 1 1 d D U .
C7 C 0.5609(11) 0.8158(9) 0.4897(8) 0.072(3) Uani 1 1 d . U .
C8 C 0.5683(8) 0.6813(6) 0.7656(8) 0.082(3) Uani 1 1 d D U .
C9 C 0.4723(9) 0.7378(8) 0.6275(6) 0.054(2) Uani 1 1 d . U .
C10 C 0.4335(9) 0.6588(8) 0.6056(6) 0.055(2) Uani 1 1 d . U .
C11 C 0.3471(10) 0.6523(9) 0.6075(7) 0.063(2) Uani 1 1 d . U .
H11 H 0.3205 0.5990 0.5941 0.075 Uiso 1 1 calc R U .
C12 C 0.3004(10) 0.7259(9) 0.6294(7) 0.065(2) Uani 1 1 d . U .
H12 H 0.2416 0.7229 0.6283 0.078 Uiso 1 1 calc R U .
C13 C 0.3376(9) 0.8008(9) 0.6520(7) 0.063(2) Uani 1 1 d . U .
H13 H 0.3048 0.8492 0.6679 0.076 Uiso 1 1 calc R U .
C14 C 0.4214(9) 0.8077(8) 0.6522(7) 0.058(2) Uani 1 1 d . U .
C15 C 0.4830(8) 0.5823(7) 0.5800(6) 0.048(3) Uani 1 1 d . . .
C16 C 0.4620(13) 0.8928(8) 0.6763(7) 0.082(5) Uani 1 1 d . . .

loop_
_atom_site_aniso_label
_atom_site_aniso_U_11
_atom_site_aniso_U_22
_atom_site_aniso_U_33
_atom_site_aniso_U_23
_atom_site_aniso_U_13
_atom_site_aniso_U_12
U1 0.0711(4) 0.0369(3) 0.0368(3) -0.00439(16) 0.00004(18) 0.00967(19)
Cu1A 0.078(3) 0.045(2) 0.094(4) 0.004(2) 0.002(2) 0.006(2)
Cu1B 0.163(5) 0.0344(18) 0.048(2) -0.0053(14) 0.029(3) -0.009(3)
O1 0.090(8) 0.093(8) 0.066(6) -0.021(5) -0.011(5) 0.021(6)
O2 0.071(6) 0.046(5) 0.071(6) 0.002(4) 0.005(4) -0.001(4)
O3 0.137(9) 0.041(5) 0.034(4) 0.003(4) 0.004(5) 0.021(5)
O4 0.161(8) 0.054(5) 0.073(6) 0.002(5) 0.008(6) -0.020(6)
O5A 0.102(7) 0.072(7) 0.062(6) 0.008(6) -0.022(6) -0.040(6)
O6A 0.137(10) 0.060(7) 0.070(8) 0.014(6) -0.054(8) -0.034(8)
O5B 0.101(7) 0.066(6) 0.054(6) -0.003(5) -0.020(6) -0.036(6)
O6B 0.143(10) 0.059(7) 0.067(7) 0.008(6) -0.050(8) -0.032(8)
O7 0.064(5) 0.026(4) 0.052(5) -0.003(3) -0.007(4) 0.002(3)
O8 0.123(9) 0.032(4) 0.046(5) -0.002(3) 0.000(5) -0.005(5)
O9 0.131(7) 0.061(6) 0.068(6) 0.000(5) -0.005(5) -0.007(6)
O10 0.156(11) 0.061(6) 0.035(5) -0.003(5) -0.004(5) -0.026(6)
O11 0.088(13) 0.023(7) 0.083(12) -0.020(7) 0.034(10) -0.020(8)
O12 0.158(17) 0.094(13) 0.061(11) -0.016(10) 0.013(11) 0.050(13)
O13 0.129(16) 0.118(15) 0.147(17) -0.037(14) 0.053(14) -0.052(13)
O14 0.108(14) 0.067(11) 0.110(13) -0.006(11) 0.009(12) 0.007(10)
C1 0.113(6) 0.044(4) 0.045(4) -0.008(4) -0.001(4) -0.022(4)
C2 0.119(6) 0.050(4) 0.051(4) -0.007(3) 0.005(4) -0.023(4)
C3 0.122(6) 0.064(5) 0.069(5) -0.007(4) 0.002(5) -0.027(5)
C4 0.122(6) 0.071(5) 0.076(5) -0.008(4) -0.008(5) -0.026(5)
C5 0.120(6) 0.066(5) 0.068(5) -0.009(4) -0.016(5) -0.024(5)
C6 0.114(6) 0.052(4) 0.055(4) -0.008(4) -0.010(4) -0.023(5)
C7 0.124(7) 0.047(5) 0.045(5) -0.003(4) 0.010(5) -0.020(5)
C8 0.117(6) 0.063(5) 0.067(5) 0.011(4) -0.035(5) -0.030(5)
C9 0.086(5) 0.047(4) 0.028(4) -0.004(3) 0.000(4) 0.003(4)
C10 0.086(5) 0.050(4) 0.030(4) -0.006(3) -0.003(4) 0.000(4)
C11 0.089(5) 0.060(4) 0.038(4) -0.008(3) -0.002(4) 0.001(4)
C12 0.090(5) 0.065(4) 0.041(4) -0.008(4) 0.000(4) 0.006(4)
C13 0.092(5) 0.060(4) 0.037(4) -0.006(4) 0.001(4) 0.010(4)
C14 0.091(5) 0.051(4) 0.031(4) -0.005(3) 0.002(4) 0.008(4)
C15 0.081(8) 0.036(6) 0.028(5) -0.001(4) -0.012(5) -0.005(5)
C16 0.180(17) 0.038(6) 0.030(6) -0.007(5) 0.009(8) 0.013(9)

loop_
_atom_type_symbol
_atom_type_description
_atom_type_scat_dispersion_real
_atom_type_scat_dispersion_imag
_atom_type_scat_source
C C 0.0033 0.0016 'International Tables Vol C Tables 4.2.6.8 and 6.1.1.4'
H H 0.0000 0.0000 'International Tables Vol C Tables 4.2.6.8 and 6.1.1.4'
Cu Cu 0.3201 1.2651 'International Tables Vol C Tables 4.2.6.8 and 6.1.1.4'
O O 0.0106 0.0060 'International Tables Vol C Tables 4.2.6.8 and 6.1.1.4'
U U -9.6767 9.6646 'International Tables Vol C Tables 4.2.6.8 and 6.1.1.4'

loop_
_geom_angle_atom_site_label_1
_geom_angle_atom_site_label_2
_geom_angle_atom_site_label_3
_geom_angle
_geom_angle_site_symmetry_1
_geom_angle_site_symmetry_3
O2 U1 O1 178.5(4) . .
O2 U1 O5B 81.3(5) . 7_575
O1 U1 O5B 98.4(5) . 7_575
O2 U1 O3 92.2(4) . .
O1 U1 O3 86.3(4) . .
O5B U1 O3 69.2(5) 7_575 .
O2 U1 O10 93.9(4) . 7_575
O1 U1 O10 87.4(4) . 7_575
O5B U1 O10 73.2(5) 7_575 7_575
O3 U1 O10 140.4(3) . 7_575
O2 U1 O8 88.5(4) . 5_666
O1 U1 O8 92.6(4) . 5_666
O5B U1 O8 144.0(4) 7_575 5_666
O3 U1 O8 146.2(3) . 5_666
O10 U1 O8 73.1(3) 7_575 5_666
O2 U1 O7 87.6(3) . .
O1 U1 O7 91.8(4) . .
O5B U1 O7 142.0(5) 7_575 .
O3 U1 O7 75.1(3) . .
O10 U1 O7 144.2(3) 7_575 .
O8 U1 O7 71.1(3) 5_666 .
O4 Cu1A O9 95.9(5) . 5_676
O4 Cu1A O11 147.2(6) . .
O9 Cu1A O11 91.7(5) 5_676 .
O4 Cu1A O5A 105.0(5) . 7_575
O9 Cu1A O5A 156.8(6) 5_676 7_575
O11 Cu1A O5A 76.3(5) . 7_575
O12 Cu1B O9 103.5(8) . 5_676
O12 Cu1B O6B 173.8(8) . 7_575
O9 Cu1B O6B 82.4(5) 5_676 7_575
O12 Cu1B O4 95.0(8) . .
O9 Cu1B O4 81.9(5) 5_676 .
O6B Cu1B O4 83.8(7) 7_575 .
C7 O3 U1 130.7(10) . .
C7 O4 Cu1A 119.2(11) . .
C7 O4 Cu1B 109.7(11) . .
C8 O5B U1 148.2(13) . 7_576
C8 O6B Cu1B 109.0(11) . 7_576
C8 O5A Cu1A 72.3(8) . 7_576
C15 O7 U1 136.0(7) . .
C15 O8 U1 143.8(7) . 5_666
C16 O9 Cu1A 127.3(9) . 5_676
C16 O9 Cu1B 127.9(11) . 5_676
C16 O10 U1 149.3(10) . 7_576
H13A O13 H13B 115.2 . .
H14A O14 H14B 122.7 . .
C6 C1 C2 115.9(15) . .
C6 C1 C9 121.3(11) . .
C2 C1 C9 122.8(13) . .
C1 C2 C3 119.2(15) . .
C1 C2 C7 120.2(15) . .
C3 C2 C7 120.4(14) . .
C4 C3 C2 121.6(17) . .
C4 C3 H3 119.2 . .
C2 C3 H3 119.2 . .
C3 C4 C5 122(2) . .
C3 C4 H4 118.9 . .
C5 C4 H4 118.9 . .
C4 C5 C6 117.2(16) . .
C4 C5 H5 121.4 . .
C6 C5 H5 121.4 . .
C5 C6 C1 123.5(11) . .
C5 C6 C8 118.1(12) . .
C1 C6 C8 118.4(12) . .
O4 C7 O3 121.9(14) . .
O4 C7 C2 119.9(14) . .
O3 C7 C2 118.1(12) . .
O5A C8 O6A 123.9(11) . .
O5A C8 C6 119.8(9) . .
O6A C8 C6 115.5(9) . .
O5B C8 C6 116.3(8) . .
C10 C9 C14 117.9(14) . .
C10 C9 C1 121.3(12) . .
C14 C9 C1 120.8(12) . .
C11 C10 C9 119.9(12) . .
C11 C10 C15 119.2(11) . .
C9 C10 C15 120.9(13) . .
C10 C11 C12 119.0(13) . .
C10 C11 H11 120.5 . .
C12 C11 H11 120.5 . .
C13 C12 C11 121.0(15) . .
C13 C12 H12 119.5 . .
C11 C12 H12 119.5 . .
C12 C13 C14 120.8(14) . .
C12 C13 H13 119.6 . .
C14 C13 H13 119.6 . .
C13 C14 C9 121.3(13) . .
C13 C14 C16 120.1(13) . .
C9 C14 C16 118.6(14) . .
O8 C15 O7 124.2(11) . .
O8 C15 C10 116.7(11) . .
O7 C15 C10 119.1(10) . .
O9 C16 O10 122.2(15) . .
O9 C16 C14 115.7(12) . .
O10 C16 C14 121.9(12) . .

loop_
_geom_bond_atom_site_label_1
_geom_bond_atom_site_label_2
_geom_bond_distance
_geom_bond_site_symmetry_2
U1 O2 1.759(10) .
U1 O1 1.770(13) .
U1 O5B 2.305(12) 7_575
U1 O3 2.349(9) .
U1 O10 2.381(9) 7_575
U1 O8 2.392(9) 5_666
U1 O7 2.415(8) .
U1 O5A 2.704(16) 7_575
Cu1A O6A 1.754(18) 7_575
Cu1A O4 1.900(13) .
Cu1A O9 2.007(12) 5_676
Cu1A O11 2.29(2) .
Cu1B O12 1.99(2) .
Cu1B O9 2.164(13) 5_676
Cu1B O6B 2.222(17) 7_575
Cu1B O4 2.261(15) .
O3 C7 1.277(17) .
O4 C7 1.242(15) .
O5B C8 1.268(9) .
O5B U1 2.305(12) 7_576
O6B C8 1.239(9) .
O6B Cu1B 2.222(17) 7_576
O5A C8 1.242(9) .
O6A C8 1.263(9) .
O7 C15 1.274(14) .
O8 C15 1.259(14) .
O8 U1 2.392(9) 5_666
O9 C16 1.249(16) .
O9 Cu1A 2.007(12) 5_676
O9 Cu1B 2.164(13) 5_676
O10 C16 1.249(17) .
O10 U1 2.381(9) 7_576
O13 H13A 0.8757 .
O13 H13B 0.9543 .
O14 H14A 0.8707 .
O14 H14B 0.9901 .
C1 C6 1.387(19) .
C1 C2 1.395(18) .
C1 C9 1.48(2) .
C2 C3 1.40(2) .
C2 C7 1.48(2) .
C3 C4 1.31(2) .
C3 H3 0.9500 .
C4 C5 1.35(2) .
C4 H4 0.9500 .
C5 C6 1.38(2) .
C5 H5 0.9500 .
C6 C8 1.539(11) .
C9 C10 1.412(18) .
C9 C14 1.412(18) .
C10 C11 1.40(2) .
C10 C15 1.482(17) .
C11 C12 1.406(19) .
C11 H11 0.9500 .
C12 C13 1.349(19) .
C12 H12 0.9500 .
C13 C14 1.357(19) .
C13 H13 0.9500 .
C14 C16 1.51(2) .

loop_
_geom_hbond_atom_site_label_D
_geom_hbond_atom_site_label_H
_geom_hbond_atom_site_label_A
_geom_hbond_distance_DH
_geom_hbond_distance_HA
_geom_hbond_distance_DA
_geom_hbond_angle_DHA
_geom_hbond_site_symmetry_A
O13 H13A O12 0.88 1.91 2.65(4) 140.4 .
O13 H13B O14 0.95 2.21 3.15(4) 168.8 .
O14 H14A O11 0.87 2.27 2.71(3) 111.9 .
O14 H14B O6A 0.99 2.62 3.35(3) 130.5 4_466
